data_1570384
loop_
_publ_author_name
'Mathuri, Ashis'
'Pal, Buddhadeb'
'Pramanik, Milan'
'Manna, Anupam'
'Mal, Prasenjit'

_publ_section_title
;
 Enhancing the photocatalytic efficiency and stability of CsPbBr3
 nanocrystals for visible-light driven aerobic diaryl thio/seleno
 etherification
;
_journal_issue 1
_journal_name_full 'Catalysis Science &amp; Technology'
_journal_page_first 183
_journal_page_last 189
_journal_paper_doi 10.1039/D3CY01478A
_journal_volume 14
_journal_year 2024
_chemical_formula_moiety 'C15 H12 F4 O3 S'
_chemical_formula_sum 'C15 H12 F4 O3 S'
_chemical_formula_weight 348.31
_space_group_crystal_system triclinic
_space_group_IT_number 2
_space_group_name_Hall '-P 1'
_space_group_name_H-M_alt 'P -1'
_atom_sites_solution_hydrogens geom
_atom_sites_solution_primary dual
_audit_creation_date 2022-09-05
_audit_creation_method
;
Olex2 1.3-ac4
(compiled 2019.04.23 svn.r3594 for Rigaku Oxford Diffraction, GUI svn.r5739)
;
_audit_update_record
;
2022-09-05 deposited with the CCDC.	2023-11-28 downloaded from the CCDC.
;
_cell_angle_alpha 90.667(4)
_cell_angle_beta 105.074(4)
_cell_angle_gamma 107.794(5)
_cell_formula_units_Z 2
_cell_length_a 6.9500(4)
_cell_length_b 9.8071(6)
_cell_length_c 11.6221(5)
_cell_measurement_reflns_used 8873
_cell_measurement_temperature 100.00(10)
_cell_measurement_theta_max 30.5420
_cell_measurement_theta_min 3.6300
_cell_volume 724.72(7)
_computing_cell_refinement 'CrysAlisPro 1.171.42.52a (Rigaku OD, 2022)'
_computing_data_collection 'CrysAlisPro 1.171.42.52a (Rigaku OD, 2022)'
_computing_data_reduction 'CrysAlisPro 1.171.42.52a (Rigaku OD, 2022)'
_computing_molecular_graphics 'Olex2 (Dolomanov et al., 2009)'
_computing_publication_material 'Olex2 (Dolomanov et al., 2009)'
_computing_structure_refinement 'ShelXL (Sheldrick, 2015)'
_computing_structure_solution 'ShelXT (Sheldrick, 2015)'
_diffrn_ambient_environment N~2~
_diffrn_ambient_temperature 100.00(10)
_diffrn_detector 'Hybrid Pixel Array Detector'
_diffrn_detector_area_resol_mean 5.8140
_diffrn_detector_type 'Pilatus 200K'
_diffrn_measured_fraction_theta_full 0.996
_diffrn_measured_fraction_theta_max 0.799
_diffrn_measurement_details
;
List of Runs (angles in degrees, time in seconds):

  # Type    Start    End  Width  t~exp~   \w     \q     \k     \f   Frames
#--------------------------------------------------------------------------
  1  \w    -18.00  38.00   0.50    2.88    --    3.51 -96.00  43.00  112
  2  \w    -18.00  30.00   0.50    2.88    --   -4.29 -96.00  43.00   96
  3  \w    -15.00  39.00   0.50    2.88    --    3.51 -99.00   0.00  108
  4  \w    -59.00  15.00   0.50    2.88    --    3.51 -57.00-150.00  148
  5  \w    -42.00  19.00   0.50    2.88    --   -4.29 -77.00 -60.00  122
  6  \w    -38.00  19.00   0.50    2.88    --   -4.29 -77.00 120.00  114
  7  \w    -24.00  18.00   0.50    2.88    --   -4.29  77.00  60.00   84
  8  \w    -15.00  14.00   0.50    2.88    --   -4.29  77.00 150.00   58
  9  \w     -4.00  59.00   0.50    2.88    --   -4.29  37.00 150.00  126
 10  \w      6.00  32.00   0.50    2.88    --   -4.29 -99.00 150.00   52
 11  \w    -15.00  10.00   0.50    2.88    --   -4.29 -99.00  60.00   50
 12  \w    -27.00  18.00   0.50    2.88    --   -4.29  77.00-150.00   90
;
_diffrn_measurement_device 'four-circle diffractometer'
_diffrn_measurement_device_type 'SuperNova, Dual, Cu at home/near, Pilatus 200K'
_diffrn_measurement_method '\w scans'
_diffrn_orient_matrix_type 'CrysAlisPro convention (1999,Acta A55,543-557)'
_diffrn_orient_matrix_UB_11 -0.0595442000
_diffrn_orient_matrix_UB_12 0.0446814000
_diffrn_orient_matrix_UB_13 0.0082814000
_diffrn_orient_matrix_UB_21 -0.0667584000
_diffrn_orient_matrix_UB_22 -0.0234515000
_diffrn_orient_matrix_UB_23 -0.0589326000
_diffrn_orient_matrix_UB_31 -0.0666356000
_diffrn_orient_matrix_UB_32 -0.0572763000
_diffrn_orient_matrix_UB_33 0.0222009000
_diffrn_radiation_monochromator mirror
_diffrn_radiation_probe x-ray
_diffrn_radiation_type 'Mo K\a'
_diffrn_radiation_wavelength 0.71073
_diffrn_reflns_av_R_equivalents 0.0378
_diffrn_reflns_av_unetI/netI 0.0319
_diffrn_reflns_Laue_measured_fraction_full 0.996
_diffrn_reflns_Laue_measured_fraction_max 0.799
_diffrn_reflns_limit_h_max 9
_diffrn_reflns_limit_h_min -9
_diffrn_reflns_limit_k_max 13
_diffrn_reflns_limit_k_min -13
_diffrn_reflns_limit_l_max 16
_diffrn_reflns_limit_l_min -14
_diffrn_reflns_number 13243
_diffrn_reflns_point_group_measured_fraction_full 0.996
_diffrn_reflns_point_group_measured_fraction_max 0.799
_diffrn_reflns_theta_full 25.242
_diffrn_reflns_theta_max 30.485
_diffrn_reflns_theta_min 3.649
_diffrn_source 'micro-focus sealed X-ray tube'
_diffrn_source_type 'SuperNova (Mo) X-ray Source'
_exptl_absorpt_coefficient_mu 0.280
_exptl_absorpt_correction_T_max 1.00000
_exptl_absorpt_correction_T_min 0.77393
_exptl_absorpt_correction_type multi-scan
_exptl_absorpt_process_details
;
CrysAlisPro 1.171.42.52a (Rigaku Oxford Diffraction, 2022)
Empirical absorption correction using spherical harmonics,
implemented in SCALE3 ABSPACK scaling algorithm.
;
_exptl_crystal_colour colourless
_exptl_crystal_colour_primary colourless
_exptl_crystal_density_diffrn 1.596
_exptl_crystal_description block
_exptl_crystal_F_000 356
_exptl_crystal_size_max 0.2
_exptl_crystal_size_mid 0.1
_exptl_crystal_size_min 0.1
_refine_diff_density_max 0.356
_refine_diff_density_min -0.308
_refine_diff_density_rms 0.053
_refine_ls_extinction_method none
_refine_ls_goodness_of_fit_ref 0.992
_refine_ls_hydrogen_treatment constr
_refine_ls_matrix_type full
_refine_ls_number_parameters 211
_refine_ls_number_reflns 3515
_refine_ls_number_restraints 0
_refine_ls_restrained_S_all 0.992
_refine_ls_R_factor_all 0.0356
_refine_ls_R_factor_gt 0.0313
_refine_ls_shift/su_max 0.000
_refine_ls_shift/su_mean 0.000
_refine_ls_structure_factor_coef Fsqd
_refine_ls_weighting_details 'w=1/[\s^2^(Fo^2^)+(0.0391P)^2^+0.3655P] where P=(Fo^2^+2Fc^2^)/3'
_refine_ls_weighting_scheme calc
_refine_ls_wR_factor_gt 0.0803
_refine_ls_wR_factor_ref 0.0827
_reflns_Friedel_coverage 0.000
_reflns_number_gt 3138
_reflns_number_total 3515
_reflns_threshold_expression 'I > 2\s(I)'
_cod_data_source_file d3cy01478a2.cif
_cod_data_source_block pm_am_958_auto
_cod_depositor_comments 'Adding full bibliography for 1570384.cif.'
_cod_database_code 1570384
_shelx_shelxl_version_number 2018/3
_chemical_oxdiff_formula ' C H S O F'
_shelx_space_group_comment
;
The symmetry employed for this shelxl refinement is uniquely defined
by the following loop, which should always be used as a source of
symmetry information in preference to the above space-group names.
They are only intended as comments.
;
_shelx_estimated_absorpt_t_max 0.973
_shelx_estimated_absorpt_t_min 0.946
_diffrn_oxdiff_digest_frames
;
010f8604dbf567c50d3375236234ae775f000255a02
;
_reflns_odcompleteness_completeness 99.70
_reflns_odcompleteness_iscentric 1
_reflns_odcompleteness_theta 26.32
_olex2_refinement_description
;
1. Fixed Uiso
 At 1.2 times of:
  All C(H) groups
 At 1.5 times of:
  All C(H,H,H) groups
2.a Aromatic/amide H refined with riding coordinates:
 C00H(H00H), C00J(H00J), C00M(H00M)
2.b Idealised Me refined as rotating group:
 C00G(H00A,H00B,H00C), C00L(H00D,H00E,H00F), C00N(H00G,H00I,H00K)
;
_olex2_submission_special_instructions 'No special instructions were received'
_oxdiff_exptl_absorpt_empirical_details
;
Empirical correction (ABSPACK) includes:
- Absorption correction using spherical harmonics
- Frame scaling
;
_oxdiff_exptl_absorpt_empirical_full_max 1.618
_oxdiff_exptl_absorpt_empirical_full_min 0.645

loop_
_space_group_symop_operation_xyz
'x, y, z'
'-x, -y, -z'

loop_
_atom_site_label
_atom_site_type_symbol
_atom_site_fract_x
_atom_site_fract_y
_atom_site_fract_z
_atom_site_U_iso_or_equiv
_atom_site_adp_type
_atom_site_occupancy
_atom_site_site_symmetry_order
_atom_site_calc_flag
_atom_site_refinement_flags_posn
_atom_site_refinement_flags_adp
_atom_site_refinement_flags_occupancy
_atom_site_disorder_assembly
_atom_site_disorder_group
S001 S 0.26754(5) 0.66545(3) 0.75706(3) 0.01281(9) Uani 1 1 d . . . . .
F002 F 0.11564(13) 0.33954(8) 0.75659(7) 0.02202(18) Uani 1 1 d . . . . .
F003 F 0.35082(12) 0.70944(8) 0.51826(7) 0.01883(17) Uani 1 1 d . . . . .
F004 F 0.29380(13) 0.51271(10) 0.34298(7) 0.0256(2) Uani 1 1 d . . . . .
F005 F 0.06746(14) 0.14304(9) 0.58184(8) 0.0285(2) Uani 1 1 d . . . . .
O006 O 0.56956(13) 0.52814(9) 0.87591(8) 0.01420(19) Uani 1 1 d . . . . .
O007 O 1.19410(14) 0.91904(10) 0.91557(9) 0.01706(19) Uani 1 1 d . . . . .
O008 O 0.50825(14) 0.95384(10) 0.71666(9) 0.0177(2) Uani 1 1 d . . . . .
C009 C 0.67291(19) 0.66526(13) 0.85995(10) 0.0121(2) Uani 1 1 d . . . . .
C00A C 0.6400(2) 0.88434(13) 0.77609(11) 0.0133(2) Uani 1 1 d . . . . .
C00B C 0.54459(19) 0.74348(13) 0.79942(11) 0.0121(2) Uani 1 1 d . . . . .
C00C C 0.28066(19) 0.56995(13) 0.53623(11) 0.0144(2) Uani 1 1 d . . . . .
C00D C 0.23742(18) 0.53188(13) 0.64389(11) 0.0133(2) Uani 1 1 d . . . . .
C00E C 0.16413(19) 0.38533(14) 0.65590(12) 0.0158(3) Uani 1 1 d . . . . .
C00F C 0.98058(19) 0.86805(13) 0.87449(11) 0.0138(2) Uani 1 1 d . . . . .
C00G C 0.6939(2) 0.44373(13) 0.93427(12) 0.0173(3) Uani 1 1 d . . . . .
H00A H 0.790766 0.436258 0.888274 0.026 Uiso 1 1 calc GR . . . .
H00B H 0.601785 0.347282 0.939582 0.026 Uiso 1 1 calc GR . . . .
H00C H 0.774630 0.489720 1.015015 0.026 Uiso 1 1 calc GR . . . .
C00H C 0.8587(2) 0.94783(13) 0.81328(11) 0.0148(2) Uani 1 1 d . . . . .
H00H H 0.922655 1.043290 0.797128 0.018 Uiso 1 1 calc R . . . .
C00I C 0.2529(2) 0.46739(15) 0.44590(11) 0.0179(3) Uani 1 1 d . . . . .
C00J C 0.88999(19) 0.72700(13) 0.89781(11) 0.0134(2) Uani 1 1 d . . . . .
H00J H 0.975785 0.673956 0.939047 0.016 Uiso 1 1 calc R . . . .
C00K C 0.1379(2) 0.28371(14) 0.56473(13) 0.0193(3) Uani 1 1 d . . . . .
C00L C 1.2963(2) 1.06395(14) 0.89602(13) 0.0186(3) Uani 1 1 d . . . . .
H00D H 1.264540 1.073441 0.809832 0.028 Uiso 1 1 calc GR . . . .
H00E H 1.448588 1.087793 0.929934 0.028 Uiso 1 1 calc GR . . . .
H00F H 1.245558 1.129793 0.934895 0.028 Uiso 1 1 calc GR . . . .
C00M C 0.1814(2) 0.32239(15) 0.45819(12) 0.0201(3) Uani 1 1 d . . . . .
H00M H 0.162987 0.252001 0.395935 0.024 Uiso 1 1 calc R . . . .
C00N C 0.5985(2) 1.09065(16) 0.67854(16) 0.0295(3) Uani 1 1 d . . . . .
H00G H 0.689190 1.081593 0.628870 0.044 Uiso 1 1 calc GR . . . .
H00I H 0.682185 1.159499 0.748767 0.044 Uiso 1 1 calc GR . . . .
H00K H 0.486262 1.124877 0.631809 0.044 Uiso 1 1 calc GR . . . .

loop_
_atom_site_aniso_label
_atom_site_aniso_U_11
_atom_site_aniso_U_22
_atom_site_aniso_U_33
_atom_site_aniso_U_23
_atom_site_aniso_U_13
_atom_site_aniso_U_12
S001 0.01069(15) 0.01516(15) 0.01305(15) 0.00086(11) 0.00380(11) 0.00441(11)
F002 0.0245(4) 0.0185(4) 0.0220(4) 0.0064(3) 0.0097(3) 0.0026(3)
F003 0.0225(4) 0.0183(4) 0.0166(4) 0.0062(3) 0.0077(3) 0.0058(3)
F004 0.0286(5) 0.0384(5) 0.0127(4) 0.0018(3) 0.0079(3) 0.0130(4)
F005 0.0301(5) 0.0134(4) 0.0384(5) -0.0010(3) 0.0068(4) 0.0042(3)
O006 0.0130(4) 0.0118(4) 0.0175(4) 0.0047(3) 0.0036(3) 0.0039(3)
O007 0.0111(4) 0.0146(4) 0.0221(5) 0.0011(3) 0.0022(4) 0.0014(3)
O008 0.0167(5) 0.0149(4) 0.0243(5) 0.0084(4) 0.0067(4) 0.0076(4)
C009 0.0145(6) 0.0117(5) 0.0104(5) -0.0004(4) 0.0044(4) 0.0038(4)
C00A 0.0163(6) 0.0138(5) 0.0127(6) 0.0019(4) 0.0048(5) 0.0080(5)
C00B 0.0114(5) 0.0130(5) 0.0121(6) 0.0003(4) 0.0037(4) 0.0038(4)
C00C 0.0101(5) 0.0166(6) 0.0162(6) 0.0030(5) 0.0023(5) 0.0051(5)
C00D 0.0089(5) 0.0163(6) 0.0139(6) 0.0001(4) 0.0017(4) 0.0043(4)
C00E 0.0123(6) 0.0180(6) 0.0169(6) 0.0043(5) 0.0034(5) 0.0050(5)
C00F 0.0121(6) 0.0159(6) 0.0124(6) -0.0017(4) 0.0029(5) 0.0037(5)
C00G 0.0179(6) 0.0140(6) 0.0213(6) 0.0062(5) 0.0051(5) 0.0069(5)
C00H 0.0165(6) 0.0113(5) 0.0167(6) 0.0014(4) 0.0062(5) 0.0034(5)
C00I 0.0132(6) 0.0286(7) 0.0125(6) 0.0012(5) 0.0017(5) 0.0091(5)
C00J 0.0135(6) 0.0140(6) 0.0127(6) 0.0003(4) 0.0022(5) 0.0056(5)
C00K 0.0139(6) 0.0144(6) 0.0266(7) -0.0003(5) 0.0014(5) 0.0041(5)
C00L 0.0149(6) 0.0146(6) 0.0234(7) 0.0005(5) 0.0057(5) 0.0004(5)
C00M 0.0147(6) 0.0236(7) 0.0203(7) -0.0074(5) -0.0005(5) 0.0086(5)
C00N 0.0250(8) 0.0245(7) 0.0480(10) 0.0227(7) 0.0173(7) 0.0136(6)

loop_
_atom_type_symbol
_atom_type_description
_atom_type_scat_dispersion_real
_atom_type_scat_dispersion_imag
_atom_type_scat_source
C C 0.0033 0.0016 'International Tables Vol C Tables 4.2.6.8 and 6.1.1.4'
H H 0.0000 0.0000 'International Tables Vol C Tables 4.2.6.8 and 6.1.1.4'
F F 0.0171 0.0103 'International Tables Vol C Tables 4.2.6.8 and 6.1.1.4'
O O 0.0106 0.0060 'International Tables Vol C Tables 4.2.6.8 and 6.1.1.4'
S S 0.1246 0.1234 'International Tables Vol C Tables 4.2.6.8 and 6.1.1.4'

loop_
_geom_angle_atom_site_label_1
_geom_angle_atom_site_label_2
_geom_angle_atom_site_label_3
_geom_angle
_geom_angle_site_symmetry_1
_geom_angle_site_symmetry_3
_geom_angle_publ_flag
C00B S001 C00D 99.70(6) . . ?
C009 O006 C00G 117.30(10) . . ?
C00F O007 C00L 117.36(10) . . ?
C00A O008 C00N 118.11(11) . . ?
O006 C009 C00B 115.42(11) . . ?
O006 C009 C00J 123.80(11) . . ?
C00J C009 C00B 120.77(11) . . ?
O008 C00A C00B 116.14(11) . . ?
O008 C00A C00H 122.85(11) . . ?
C00H C00A C00B 121.01(11) . . ?
C009 C00B S001 120.12(9) . . ?
C00A C00B S001 121.00(9) . . ?
C00A C00B C009 118.86(11) . . ?
F003 C00C C00D 119.97(11) . . ?
F003 C00C C00I 118.47(11) . . ?
C00I C00C C00D 121.56(12) . . ?
C00C C00D S001 120.75(10) . . ?
C00C C00D C00E 116.78(11) . . ?
C00E C00D S001 122.44(10) . . ?
F002 C00E C00D 120.48(11) . . ?
F002 C00E C00K 118.51(12) . . ?
C00K C00E C00D 121.01(12) . . ?
O007 C00F C00H 123.68(11) . . ?
O007 C00F C00J 114.68(11) . . ?
C00H C00F C00J 121.64(12) . . ?
C00F C00H C00A 118.58(11) . . ?
F004 C00I C00C 118.09(12) . . ?
F004 C00I C00M 120.31(12) . . ?
C00M C00I C00C 121.58(12) . . ?
C009 C00J C00F 119.12(11) . . ?
F005 C00K C00E 118.34(12) . . ?
F005 C00K C00M 119.81(12) . . ?
C00M C00K C00E 121.85(12) . . ?
C00I C00M C00K 117.21(12) . . ?

loop_
_geom_bond_atom_site_label_1
_geom_bond_atom_site_label_2
_geom_bond_distance
_geom_bond_site_symmetry_2
_geom_bond_publ_flag
S001 C00B 1.7701(12) . ?
S001 C00D 1.7717(12) . ?
F002 C00E 1.3452(15) . ?
F003 C00C 1.3434(14) . ?
F004 C00I 1.3495(15) . ?
F005 C00K 1.3516(15) . ?
O006 C009 1.3577(14) . ?
O006 C00G 1.4276(15) . ?
O007 C00F 1.3611(15) . ?
O007 C00L 1.4318(15) . ?
O008 C00A 1.3576(15) . ?
O008 C00N 1.4262(16) . ?
C009 C00B 1.4082(17) . ?
C009 C00J 1.3880(17) . ?
C00A C00B 1.4013(17) . ?
C00A C00H 1.3995(18) . ?
C00C C00D 1.3903(18) . ?
C00C C00I 1.3793(18) . ?
C00D C00E 1.3924(18) . ?
C00E C00K 1.3830(19) . ?
C00F C00H 1.3930(18) . ?
C00F C00J 1.3960(17) . ?
C00I C00M 1.378(2) . ?
C00K C00M 1.380(2) . ?
